data_2231473
loop_
_publ_author_name
'Rahmouni, Hajer'
'Smirani Sta, Wajda'
'Al-Deyab, S. Salem'
'Rzaigui, Mohamed'

_publ_section_title
;
 4-Methoxyanilinium nitrate
;
_journal_coeditor_code FL2352
_journal_issue 9
_journal_name_full 'Acta Crystallographica Section E'
_journal_page_first o2334
_journal_paper_doi 10.1107/S1600536811031862
_journal_volume 67
_journal_year 2011
_chemical_formula_iupac 'C7 H10 N O +, N O3 -'
_chemical_formula_moiety 'C7 H10 N O +, N O3 -'
_chemical_formula_sum 'C7 H10 N2 O4'
_chemical_formula_weight 186.17
_chemical_name_systematic
;
4-Methoxyanilinium nitrate
;
_space_group_IT_number 14
_symmetry_cell_setting monoclinic
_symmetry_space_group_name_Hall '-P 2yn'
_symmetry_space_group_name_H-M 'P 1 21/n 1'
_atom_sites_solution_hydrogens geom
_atom_sites_solution_primary direct
_atom_sites_solution_secondary difmap
_audit_creation_method SHELXL-97
_cell_angle_alpha 90.00
_cell_angle_beta 112.84(2)
_cell_angle_gamma 90.00
_cell_formula_units_Z 8
_cell_length_a 14.724(2)
_cell_length_b 7.304(3)
_cell_length_c 17.509(2)
_cell_measurement_reflns_used 25
_cell_measurement_temperature 293(2)
_cell_measurement_theta_max 11
_cell_measurement_theta_min 9
_cell_volume 1735.3(8)
_computing_cell_refinement 'CAD-4 EXPRESS (Enraf--Nonius, 1994)'
_computing_data_collection 'CAD-4 EXPRESS (Enraf--Nonius, 1994)'
_computing_data_reduction 'XCAD4 (Harms & Wocadlo, 1996)'
_computing_molecular_graphics 'ORTEPIII (Burnett & Johnson, 1996) and ORTEP-3 for Windows (Farrugia, 1997)'
_computing_publication_material 'WinGX (Farrugia, 1999)'
_computing_structure_refinement 'SHELXL97 (Sheldrick, 2008)'
_computing_structure_solution 'SHELXS97 (Sheldrick, 2008)'
_diffrn_ambient_temperature 293
_diffrn_measured_fraction_theta_full 0.969
_diffrn_measured_fraction_theta_max 0.969
_diffrn_measurement_device_type 'Enraf--Nonius TurboCAD-4'
_diffrn_measurement_method 'non-profiled \w'
_diffrn_radiation_monochromator graphite
_diffrn_radiation_source 'fine-focus sealed tube'
_diffrn_radiation_type AgK\a
_diffrn_radiation_wavelength 0.56085
_diffrn_reflns_av_R_equivalents 0.0330
_diffrn_reflns_av_sigmaI/netI 0.0825
_diffrn_reflns_limit_h_max 23
_diffrn_reflns_limit_h_min -24
_diffrn_reflns_limit_k_max 12
_diffrn_reflns_limit_k_min -3
_diffrn_reflns_limit_l_max 29
_diffrn_reflns_limit_l_min -2
_diffrn_reflns_number 12462
_diffrn_reflns_theta_full 27.96
_diffrn_reflns_theta_max 27.96
_diffrn_reflns_theta_min 2.37
_diffrn_standards_decay_% 5
_diffrn_standards_interval_time 120
_diffrn_standards_number 2
_exptl_absorpt_coefficient_mu 0.071
_exptl_absorpt_correction_type none
_exptl_crystal_colour brown
_exptl_crystal_density_diffrn 1.425
_exptl_crystal_density_method 'not measured'
_exptl_crystal_description block
_exptl_crystal_F_000 784
_exptl_crystal_size_max 0.35
_exptl_crystal_size_mid 0.25
_exptl_crystal_size_min 0.20
_refine_diff_density_max 0.534
_refine_diff_density_min -0.248
_refine_ls_extinction_method none
_refine_ls_goodness_of_fit_ref 0.926
_refine_ls_hydrogen_treatment noref
_refine_ls_matrix_type full
_refine_ls_number_parameters 235
_refine_ls_number_reflns 8244
_refine_ls_number_restraints 0
_refine_ls_restrained_S_all 0.926
_refine_ls_R_factor_all 0.2129
_refine_ls_R_factor_gt 0.0685
_refine_ls_shift/su_max 0.000
_refine_ls_shift/su_mean 0.000
_refine_ls_structure_factor_coef Fsqd
_refine_ls_weighting_details 'calc w=1/[\s^2^(Fo^2^)+(0.0981P)^2^+0.0000P] where P=(Fo^2^+2Fc^2^)/3'
_refine_ls_weighting_scheme calc
_refine_ls_wR_factor_gt 0.1603
_refine_ls_wR_factor_ref 0.2193
_reflns_number_gt 2756
_reflns_number_total 8244
_reflns_threshold_expression I>2sigma(I)
_cod_data_source_file fl2352.cif
_cod_data_source_block I
_cod_original_sg_symbol_H-M 'P 21/n'
_cod_database_code 2231473
_cod_database_fobs_code 2231473

loop_
_symmetry_equiv_pos_as_xyz
'x, y, z'
'-x+1/2, y+1/2, -z+1/2'
'-x, -y, -z'
'x-1/2, -y-1/2, z-1/2'

loop_
_atom_site_type_symbol
_atom_site_label
_atom_site_fract_x
_atom_site_fract_y
_atom_site_fract_z
_atom_site_U_iso_or_equiv
_atom_site_adp_type
_atom_site_calc_flag
_atom_site_refinement_flags
_atom_site_occupancy
_atom_site_symmetry_multiplicity
N N4 0.45826(13) -0.1031(3) 0.55952(10) 0.0482(4) Uani d . 1 1
O O7 0.42497(16) -0.2382(2) 0.51123(13) 0.0797(6) Uani d . 1 1
O O8 0.53055(17) -0.0919(6) 0.61993(13) 0.1391(13) Uani d . 1 1
C C8 0.32040(12) 0.3581(2) 0.13224(11) 0.0384(4) Uani d . 1 1
N N2 0.23464(11) 0.4351(2) 0.14327(10) 0.0439(4) Uani d . 1 1
H H2A 0.2350 0.4003 0.1921 0.066 Uiso calc R 1 1
H H2B 0.1798 0.3952 0.1030 0.066 Uiso calc R 1 1
H H2C 0.2369 0.5567 0.1414 0.066 Uiso calc R 1 1
O O2 0.56519(10) 0.1375(2) 0.10671(9) 0.0554(4) Uani d . 1 1
C C9 0.38580(13) 0.2496(3) 0.19357(12) 0.0425(4) Uani d . 1 1
H H9 0.3755 0.2252 0.2418 0.051 Uiso calc R 1 1
C C10 0.46634(14) 0.1778(3) 0.18263(12) 0.0460(4) Uani d . 1 1
H H10 0.5105 0.1038 0.2235 0.055 Uiso calc R 1 1
C C11 0.48208(13) 0.2150(3) 0.11122(11) 0.0411(4) Uani d . 1 1
C C12 0.41615(15) 0.3222(3) 0.04975(12) 0.0518(5) Uani d . 1 1
H H12 0.4260 0.3461 0.0014 0.062 Uiso calc R 1 1
C C13 0.33478(15) 0.3940(3) 0.06103(12) 0.0503(5) Uani d . 1 1
H H13 0.2900 0.4667 0.0200 0.060 Uiso calc R 1 1
C C14 0.58718(17) 0.1818(4) 0.03694(15) 0.0594(6) Uani d . 1 1
H H14A 0.6462 0.1195 0.0409 0.089 Uiso calc R 1 1
H H14B 0.5966 0.3116 0.0354 0.089 Uiso calc R 1 1
H H14C 0.5336 0.1444 -0.0127 0.089 Uiso calc R 1 1
O O1 0.67037(11) 0.5777(2) 0.15815(8) 0.0509(4) Uani d . 1 1
C C1 0.56621(13) 0.5870(2) 0.34540(11) 0.0381(4) Uani d . 1 1
C C4 0.63880(13) 0.5719(3) 0.22190(11) 0.0396(4) Uani d . 1 1
C C5 0.68716(14) 0.4806(3) 0.29573(12) 0.0422(4) Uani d . 1 1
H H5 0.7438 0.4135 0.3038 0.051 Uiso calc R 1 1
N N1 0.53081(12) 0.6024(3) 0.41235(11) 0.0482(4) Uani d . 1 1
H H1A 0.4758 0.6687 0.3952 0.072 Uiso calc R 1 1
H H1B 0.5766 0.6567 0.4558 0.072 Uiso calc R 1 1
H H1C 0.5185 0.4912 0.4268 0.072 Uiso calc R 1 1
C C2 0.51623(14) 0.6757(3) 0.27082(12) 0.0459(5) Uani d . 1 1
H H2 0.4588 0.7405 0.2625 0.055 Uiso calc R 1 1
C C6 0.65044(14) 0.4896(3) 0.35843(12) 0.0426(4) Uani d . 1 1
H H6 0.6831 0.4298 0.4086 0.051 Uiso calc R 1 1
C C3 0.55199(14) 0.6674(3) 0.20970(12) 0.0467(5) Uani d . 1 1
H H3 0.5182 0.7258 0.1594 0.056 Uiso calc R 1 1
C C7 0.76321(18) 0.4981(4) 0.17243(15) 0.0588(6) Uani d . 1 1
H H7A 0.7774 0.5105 0.1236 0.088 Uiso calc R 1 1
H H7B 0.7619 0.3706 0.1854 0.088 Uiso calc R 1 1
H H7C 0.8133 0.5591 0.2180 0.088 Uiso calc R 1 1
N N3 0.21447(12) 0.9114(2) 0.14231(11) 0.0462(4) Uani d . 1 1
O O3 0.27158(11) 0.8115(2) 0.19742(10) 0.0577(4) Uani d . 1 1
O O4 0.17418(11) 1.0419(2) 0.16528(12) 0.0642(5) Uani d . 1 1
O O5 0.19753(18) 0.8822(3) 0.07051(12) 0.0925(7) Uani d . 1 1
O O6 0.40423(13) 0.0358(3) 0.53394(14) 0.0787(5) Uani d . 1 1

loop_
_atom_site_aniso_label
_atom_site_aniso_U_11
_atom_site_aniso_U_22
_atom_site_aniso_U_33
_atom_site_aniso_U_12
_atom_site_aniso_U_13
_atom_site_aniso_U_23
N4 0.0599(10) 0.0482(10) 0.0424(9) 0.0005(9) 0.0262(8) 0.0083(8)
O7 0.1130(15) 0.0479(10) 0.0942(14) -0.0030(10) 0.0575(12) -0.0063(10)
O8 0.0827(14) 0.259(4) 0.0518(11) 0.0282(18) 0.0007(11) 0.0389(16)
C8 0.0372(8) 0.0337(9) 0.0392(9) -0.0009(7) 0.0092(7) -0.0012(7)
N2 0.0417(8) 0.0402(9) 0.0448(8) 0.0024(7) 0.0112(7) 0.0001(7)
O2 0.0528(8) 0.0581(10) 0.0563(9) 0.0137(7) 0.0223(7) 0.0056(7)
C9 0.0422(9) 0.0421(10) 0.0370(9) -0.0007(8) 0.0085(7) 0.0054(8)
C10 0.0465(10) 0.0422(10) 0.0438(10) 0.0081(8) 0.0116(8) 0.0084(9)
C11 0.0403(9) 0.0370(10) 0.0427(9) 0.0024(7) 0.0124(8) 0.0001(8)
C12 0.0546(11) 0.0610(13) 0.0405(10) 0.0101(10) 0.0191(9) 0.0117(10)
C13 0.0478(10) 0.0547(12) 0.0419(10) 0.0105(9) 0.0104(8) 0.0142(9)
C14 0.0585(12) 0.0624(14) 0.0642(13) 0.0047(11) 0.0312(11) -0.0008(12)
O1 0.0584(8) 0.0552(9) 0.0418(7) 0.0062(7) 0.0221(6) 0.0036(6)
C1 0.0399(8) 0.0334(9) 0.0393(8) -0.0047(7) 0.0136(7) -0.0037(7)
C4 0.0445(9) 0.0329(9) 0.0389(9) -0.0022(7) 0.0134(7) -0.0021(7)
C5 0.0430(9) 0.0385(10) 0.0444(10) 0.0074(8) 0.0161(8) 0.0035(8)
N1 0.0446(8) 0.0523(10) 0.0484(9) -0.0010(7) 0.0189(7) -0.0013(8)
C2 0.0388(9) 0.0430(10) 0.0501(10) 0.0058(8) 0.0107(8) 0.0016(9)
C6 0.0457(9) 0.0372(9) 0.0411(9) 0.0049(8) 0.0125(8) 0.0055(8)
C3 0.0475(10) 0.0457(11) 0.0400(9) 0.0037(9) 0.0095(8) 0.0046(8)
C7 0.0598(12) 0.0687(15) 0.0520(12) 0.0045(11) 0.0261(10) -0.0026(11)
N3 0.0418(8) 0.0362(8) 0.0506(9) -0.0026(7) 0.0070(7) 0.0007(7)
O3 0.0564(8) 0.0490(8) 0.0568(9) 0.0122(7) 0.0100(7) 0.0069(7)
O4 0.0537(8) 0.0401(8) 0.0936(12) 0.0076(7) 0.0230(8) -0.0016(8)
O5 0.1142(16) 0.0904(15) 0.0516(10) -0.0027(13) 0.0089(10) -0.0085(10)
O6 0.0653(10) 0.0539(10) 0.1067(14) 0.0002(8) 0.0223(10) -0.0067(10)

loop_
_atom_type_symbol
_atom_type_description
_atom_type_scat_dispersion_real
_atom_type_scat_dispersion_imag
_atom_type_scat_source
C C 0.0015 0.0009 'International Tables Vol C Tables 4.2.6.8 and 6.1.1.4'
H H 0.0000 0.0000 'International Tables Vol C Tables 4.2.6.8 and 6.1.1.4'
N N 0.0030 0.0019 'International Tables Vol C Tables 4.2.6.8 and 6.1.1.4'
O O 0.0056 0.0036 'International Tables Vol C Tables 4.2.6.8 and 6.1.1.4'

loop_
_geom_angle_atom_site_label_1
_geom_angle_atom_site_label_2
_geom_angle_atom_site_label_3
_geom_angle
O8 N4 O6 119.3(3)
O8 N4 O7 129.4(3)
O6 N4 O7 111.25(18)
C13 C8 C9 120.71(18)
C13 C8 N2 119.57(16)
C9 C8 N2 119.72(17)
C8 N2 H2A 109.5
C8 N2 H2B 109.5
H2A N2 H2B 109.5
C8 N2 H2C 109.5
H2A N2 H2C 109.5
H2B N2 H2C 109.5
C11 O2 C14 117.42(16)
C10 C9 C8 119.27(18)
C10 C9 H9 120.4
C8 C9 H9 120.4
C9 C10 C11 120.42(17)
C9 C10 H10 119.8
C11 C10 H10 119.8
O2 C11 C12 124.06(18)
O2 C11 C10 115.76(17)
C12 C11 C10 120.17(18)
C11 C12 C13 119.17(18)
C11 C12 H12 120.4
C13 C12 H12 120.4
C8 C13 C12 120.25(18)
C8 C13 H13 119.9
C12 C13 H13 119.9
O2 C14 H14A 109.5
O2 C14 H14B 109.5
H14A C14 H14B 109.5
O2 C14 H14C 109.5
H14A C14 H14C 109.5
H14B C14 H14C 109.5
C4 O1 C7 117.01(16)
C6 C1 C2 121.00(18)
C6 C1 N1 119.25(16)
C2 C1 N1 119.72(17)
O1 C4 C5 124.37(17)
O1 C4 C3 116.13(17)
C5 C4 C3 119.50(18)
C4 C5 C6 119.69(17)
C4 C5 H5 120.2
C6 C5 H5 120.2
C1 N1 H1A 109.5
C1 N1 H1B 109.5
H1A N1 H1B 109.5
C1 N1 H1C 109.5
H1A N1 H1C 109.5
H1B N1 H1C 109.5
C3 C2 C1 119.49(17)
C3 C2 H2 120.3
C1 C2 H2 120.3
C1 C6 C5 119.58(17)
C1 C6 H6 120.2
C5 C6 H6 120.2
C2 C3 C4 120.71(18)
C2 C3 H3 119.6
C4 C3 H3 119.6
O1 C7 H7A 109.5
O1 C7 H7B 109.5
H7A C7 H7B 109.5
O1 C7 H7C 109.5
H7A C7 H7C 109.5
H7B C7 H7C 109.5
O5 N3 O3 120.8(2)
O5 N3 O4 122.17(19)
O3 N3 O4 117.03(18)

loop_
_geom_bond_atom_site_label_1
_geom_bond_atom_site_label_2
_geom_bond_distance
N4 O8 1.177(3)
N4 O6 1.259(3)
N4 O7 1.268(2)
C8 C13 1.369(3)
C8 C9 1.381(2)
C8 N2 1.462(2)
N2 H2A 0.8900
N2 H2B 0.8900
N2 H2C 0.8900
O2 C11 1.378(2)
O2 C14 1.417(3)
C9 C10 1.376(3)
C9 H9 0.9300
C10 C11 1.384(3)
C10 H10 0.9300
C11 C12 1.379(3)
C12 C13 1.390(3)
C12 H12 0.9300
C13 H13 0.9300
C14 H14A 0.9600
C14 H14B 0.9600
C14 H14C 0.9600
O1 C4 1.366(2)
O1 C7 1.416(3)
C1 C6 1.370(3)
C1 C2 1.386(3)
C1 N1 1.460(3)
C4 C5 1.381(3)
C4 C3 1.398(3)
C5 C6 1.401(3)
C5 H5 0.9300
N1 H1A 0.8900
N1 H1B 0.8900
N1 H1C 0.8900
C2 C3 1.365(3)
C2 H2 0.9300
C6 H6 0.9300
C3 H3 0.9300
C7 H7A 0.9600
C7 H7B 0.9600
C7 H7C 0.9600
N3 O5 1.202(3)
N3 O3 1.241(2)
N3 O4 1.268(2)

loop_
_geom_hbond_atom_site_label_D
_geom_hbond_atom_site_label_H
_geom_hbond_atom_site_label_A
_geom_hbond_site_symmetry_A
_geom_hbond_distance_DH
_geom_hbond_distance_HA
_geom_hbond_distance_DA
_geom_hbond_angle_DHA
_geom_hbond_publ_flag
N1 H1A O4 2_545 0.89 2.25 2.823(3) 122 yes
N1 H1A O7 1_565 0.89 2.52 2.979(3) 113 yes
N1 H1B O6 3_666 0.89 2.26 2.843(3) 123 yes
N1 H1B O5 4_676 0.89 2.12 2.903(3) 146 yes
N1 H1C O7 3_656 0.89 2.14 2.935(3) 148 yes
N2 H2A O3 2_545 0.89 2.08 2.967(3) 177 yes
N2 H2A O4 2_545 0.89 2.55 3.187(3) 129 yes
N2 H2B O6 2_555 0.89 2.46 3.070(3) 127 yes
N2 H2B O7 2_555 0.89 2.22 3.083(3) 163 yes
N2 H2C O3 1_555 0.89 2.07 2.891(2) 152 yes
C9 H9 O8 3_656 0.93 2.48 3.223(3) 137 yes
